data_7002582
loop_
_publ_author_name
'Arbaoui, Abdessamad'
'Redshaw, Carl'
'Homden, Damien M.'
'Wright, Joseph A.'
'Elsegood, Mark R. J.'

_publ_section_title
;
 Vanadium-based imido-alkoxide pro-catalysts bearing bisphenolate
 ligands for ethylene and \e-caprolactone polymerisation
;
_journal_issue 41
_journal_name_full 'Dalton Transactions'
_journal_page_first 8911
_journal_page_last 8922
_journal_paper_doi 10.1039/b902402f
_journal_year 2009
_chemical_formula_moiety 'C41 H60 N O3 V'
_chemical_formula_sum 'C41 H60 N O3 V'
_chemical_formula_weight 665.84
_chemical_name_common 'Compound 1'
_space_group_IT_number 12
_symmetry_cell_setting monoclinic
_symmetry_space_group_name_Hall '-C 2y'
_symmetry_space_group_name_H-M 'C 1 2/m 1'
_atom_sites_solution_hydrogens geom
_atom_sites_solution_primary direct
_atom_sites_solution_secondary difmap
_cell_angle_alpha 90.00
_cell_angle_beta 90.7902(11)
_cell_angle_gamma 90.00
_cell_formula_units_Z 4
_cell_length_a 10.9243(7)
_cell_length_b 18.3726(11)
_cell_length_c 20.1620(12)
_cell_measurement_reflns_used 7087
_cell_measurement_temperature 150(2)
_cell_measurement_theta_max 28.76
_cell_measurement_theta_min 2.17
_cell_volume 4046.3(4)
_computing_cell_refinement 'Bruker SAINT'
_computing_data_collection 'Bruker SMART'
_computing_data_reduction 'Bruker SAINT'
_computing_molecular_graphics 'Bruker SHELXTL'
_computing_publication_material 'Bruker SHELXTL and local programs'
_computing_structure_refinement 'SHELXL-97 (Sheldrick, 2008)'
_computing_structure_solution 'SHELXS-97 (Sheldrick, 2008)'
_diffrn_ambient_temperature 150(2)
_diffrn_measured_fraction_theta_full 1.000
_diffrn_measured_fraction_theta_max 0.906
_diffrn_measurement_device_type 'Bruker SMART 1000 CCD diffractometer'
_diffrn_measurement_method '\w rotation with narrow frames'
_diffrn_radiation_monochromator graphite
_diffrn_radiation_source 'sealed tube'
_diffrn_radiation_type MoK\a
_diffrn_radiation_wavelength 0.71073
_diffrn_reflns_av_R_equivalents 0.0252
_diffrn_reflns_av_sigmaI/netI 0.0274
_diffrn_reflns_limit_h_max 14
_diffrn_reflns_limit_h_min -14
_diffrn_reflns_limit_k_max 24
_diffrn_reflns_limit_k_min -24
_diffrn_reflns_limit_l_max 26
_diffrn_reflns_limit_l_min -26
_diffrn_reflns_number 18044
_diffrn_reflns_theta_full 26.00
_diffrn_reflns_theta_max 29.03
_diffrn_reflns_theta_min 2.02
_diffrn_standards_decay_% 0
_diffrn_standards_number 0
_exptl_absorpt_coefficient_mu 0.279
_exptl_absorpt_correction_T_max 0.973
_exptl_absorpt_correction_T_min 0.878
_exptl_absorpt_correction_type multi-scan
_exptl_absorpt_process_details 'SADABS v2.08, Sheldrick, G.M., (2003)'
_exptl_crystal_colour orange
_exptl_crystal_density_diffrn 1.093
_exptl_crystal_density_method 'not measured'
_exptl_crystal_description block
_exptl_crystal_F_000 1440
_exptl_crystal_size_max 0.48
_exptl_crystal_size_mid 0.24
_exptl_crystal_size_min 0.10
_refine_diff_density_max 0.510
_refine_diff_density_min -0.339
_refine_diff_density_rms 0.051
_refine_ls_extinction_method none
_refine_ls_goodness_of_fit_ref 1.035
_refine_ls_hydrogen_treatment constr
_refine_ls_matrix_type full
_refine_ls_number_parameters 249
_refine_ls_number_reflns 5043
_refine_ls_number_restraints 57
_refine_ls_restrained_S_all 1.030
_refine_ls_R_factor_all 0.0584
_refine_ls_R_factor_gt 0.0428
_refine_ls_shift/su_max 0.000
_refine_ls_shift/su_mean 0.000
_refine_ls_structure_factor_coef Fsqd
_refine_ls_weighting_details 'calc w=1/[\s^2^(Fo^2^)+(0.0526P)^2^+4.6627P] where P=(Fo^2^+2Fc^2^)/3'
_refine_ls_weighting_scheme calc
_refine_ls_wR_factor_gt 0.1071
_refine_ls_wR_factor_ref 0.1175
_reflns_number_gt 4038
_reflns_number_total 5043
_reflns_threshold_expression I>2\s(I)
_cod_data_source_file b902402f.txt
_cod_data_source_block 1
_cod_original_sg_symbol_H-M C2/m
_cod_database_code 7002582

loop_
_symmetry_equiv_pos_as_xyz
'x, y, z'
'-x, y, -z'
'x+1/2, y+1/2, z'
'-x+1/2, y+1/2, -z'
'-x, -y, -z'
'x, -y, z'
'-x+1/2, -y+1/2, -z'
'x+1/2, -y+1/2, z'

loop_
_atom_site_label
_atom_site_type_symbol
_atom_site_fract_x
_atom_site_fract_y
_atom_site_fract_z
_atom_site_U_iso_or_equiv
_atom_site_adp_type
_atom_site_occupancy
_atom_site_symmetry_multiplicity
_atom_site_calc_flag
_atom_site_refinement_flags
_atom_site_disorder_assembly
_atom_site_disorder_group
V1 V 0.44552(3) 0.0000 0.624720(18) 0.01999(11) Uani 1 2 d S . .
O1 O 0.34876(14) 0.0000 0.55476(8) 0.0260(3) Uani 1 2 d S . .
C1 C 0.2251(2) 0.0000 0.52865(11) 0.0289(5) Uani 1 2 d S . .
C2 C 0.21193(17) 0.06903(11) 0.48706(9) 0.0365(4) Uani 1 1 d . . .
H2A H 0.2201 0.1118 0.5159 0.055 Uiso 1 1 calc R . .
H2B H 0.1313 0.0696 0.4651 0.055 Uiso 1 1 calc R . .
H2C H 0.2759 0.0701 0.4535 0.055 Uiso 1 1 calc R . .
C3 C 0.1355(2) 0.0000 0.58597(14) 0.0427(7) Uani 1 2 d S . .
H3A H 0.1407 0.0466 0.6094 0.064 Uiso 0.50 1 calc PR . .
H3B H 0.1563 -0.0396 0.6167 0.064 Uiso 0.50 1 calc PR . .
H3C H 0.0521 -0.0070 0.5687 0.064 Uiso 0.50 1 calc PR . .
N1 N 0.37090(17) 0.0000 0.69569(10) 0.0258(4) Uani 1 2 d S . .
C5 C 0.3169(2) 0.0000 0.75740(12) 0.0291(5) Uani 1 2 d SU . .
C6 C 0.3805(4) -0.0259(3) 0.81223(19) 0.0524(13) Uani 0.50 1 d PU . .
H6 H 0.4617 -0.0436 0.8076 0.063 Uiso 0.50 1 calc PR . .
C7 C 0.3266(5) -0.0262(3) 0.8738(2) 0.0641(17) Uani 0.50 1 d PU . .
H7 H 0.3712 -0.0447 0.9109 0.077 Uiso 0.50 1 calc PR . .
C8 C 0.2087(3) 0.0000 0.88260(15) 0.0535(8) Uani 1 2 d SU . .
C9 C 0.1473(4) 0.0270(3) 0.8283(2) 0.0491(12) Uani 0.50 1 d PU . .
H9 H 0.0670 0.0457 0.8336 0.059 Uiso 0.50 1 calc PR . .
C10 C 0.1987(3) 0.0277(2) 0.76597(18) 0.0423(10) Uani 0.50 1 d PU . .
H10 H 0.1541 0.0469 0.7292 0.051 Uiso 0.50 1 calc PR . .
C11 C 0.1495(5) 0.0000 0.95072(19) 0.0905(16) Uani 1 2 d SU . .
H11A H 0.2064 0.0211 0.9834 0.136 Uiso 0.50 1 calc PR . .
H11B H 0.1300 -0.0501 0.9635 0.136 Uiso 0.50 1 calc PR . .
H11C H 0.0742 0.0289 0.9490 0.136 Uiso 0.50 1 calc PR . .
O2 O 0.54323(9) 0.07962(6) 0.62839(5) 0.0212(2) Uani 1 1 d . . .
C12 C 0.58743(13) 0.10960(8) 0.68647(7) 0.0204(3) Uani 1 1 d . . .
C13 C 0.54666(14) 0.17873(9) 0.70697(8) 0.0238(3) Uani 1 1 d . . .
C14 C 0.58841(15) 0.20297(9) 0.76883(8) 0.0277(3) Uani 1 1 d . . .
H14 H 0.5606 0.2489 0.7842 0.033 Uiso 1 1 calc R . .
C15 C 0.66925(15) 0.16316(9) 0.80947(8) 0.0266(3) Uani 1 1 d . . .
C16 C 0.71187(14) 0.09727(9) 0.78503(8) 0.0244(3) Uani 1 1 d . . .
H16 H 0.7685 0.0699 0.8111 0.029 Uiso 1 1 calc R . .
C17 C 0.67427(13) 0.07007(8) 0.72363(7) 0.0200(3) Uani 1 1 d . . .
C18 C 0.45664(16) 0.22445(9) 0.66442(9) 0.0298(4) Uani 1 1 d . . .
C19 C 0.50034(19) 0.23150(11) 0.59220(9) 0.0392(4) Uani 1 1 d . . .
H19A H 0.4429 0.2621 0.5670 0.059 Uiso 1 1 calc R . .
H19B H 0.5040 0.1831 0.5719 0.059 Uiso 1 1 calc R . .
H19C H 0.5819 0.2537 0.5919 0.059 Uiso 1 1 calc R . .
C20 C 0.32868(17) 0.18946(12) 0.66525(11) 0.0427(5) Uani 1 1 d . . .
H20A H 0.3020 0.1842 0.7112 0.064 Uiso 1 1 calc R . .
H20B H 0.3319 0.1414 0.6442 0.064 Uiso 1 1 calc R . .
H20C H 0.2706 0.2205 0.6409 0.064 Uiso 1 1 calc R . .
C21 C 0.4448(2) 0.30231(11) 0.69145(11) 0.0456(5) Uani 1 1 d . . .
H21A H 0.3915 0.3308 0.6618 0.068 Uiso 1 1 calc R . .
H21B H 0.5259 0.3250 0.6940 0.068 Uiso 1 1 calc R . .
H21C H 0.4093 0.3008 0.7358 0.068 Uiso 1 1 calc R . .
C22 C 0.70629(18) 0.19140(11) 0.87870(9) 0.0372(4) Uani 1 1 d . . .
C23 C 0.6052(3) 0.1743(3) 0.92605(12) 0.1048(15) Uani 1 1 d . . .
H23A H 0.5976 0.1214 0.9308 0.157 Uiso 1 1 calc R . .
H23B H 0.5280 0.1943 0.9089 0.157 Uiso 1 1 calc R . .
H23C H 0.6242 0.1960 0.9694 0.157 Uiso 1 1 calc R . .
C24 C 0.8251(2) 0.15740(16) 0.90353(12) 0.0616(7) Uani 1 1 d . . .
H24A H 0.8480 0.1787 0.9465 0.092 Uiso 1 1 calc R . .
H24B H 0.8900 0.1668 0.8716 0.092 Uiso 1 1 calc R . .
H24C H 0.8141 0.1048 0.9086 0.092 Uiso 1 1 calc R . .
C25 C 0.7295(4) 0.27385(15) 0.87685(15) 0.0896(12) Uani 1 1 d . . .
H25A H 0.6527 0.2992 0.8665 0.134 Uiso 1 1 calc R . .
H25B H 0.7898 0.2849 0.8427 0.134 Uiso 1 1 calc R . .
H25C H 0.7608 0.2900 0.9202 0.134 Uiso 1 1 calc R . .
C26 C 0.72948(19) 0.0000 0.69564(11) 0.0204(4) Uani 1 2 d S . .
H26 H 0.7110 0.0000 0.6469 0.024 Uiso 1 2 calc SR . .
C27 C 0.8701(2) 0.0000 0.70339(13) 0.0270(5) Uani 1 2 d S . .
H27A H 0.9026 0.0467 0.6881 0.040 Uiso 0.50 1 calc PR . .
H27B H 0.9044 -0.0395 0.6769 0.040 Uiso 0.50 1 calc PR . .
H27C H 0.8925 -0.0071 0.7502 0.040 Uiso 0.50 1 calc PR . .

loop_
_atom_site_aniso_label
_atom_site_aniso_U_11
_atom_site_aniso_U_22
_atom_site_aniso_U_33
_atom_site_aniso_U_23
_atom_site_aniso_U_13
_atom_site_aniso_U_12
V1 0.01617(18) 0.0250(2) 0.01874(19) 0.000 -0.00114(13) 0.000
O1 0.0174(7) 0.0379(9) 0.0226(8) 0.000 -0.0030(6) 0.000
C1 0.0172(10) 0.0463(15) 0.0229(11) 0.000 -0.0030(8) 0.000
C2 0.0317(9) 0.0447(11) 0.0331(9) 0.0009(8) -0.0046(7) 0.0083(8)
C3 0.0183(11) 0.077(2) 0.0326(14) 0.000 -0.0007(10) 0.000
N1 0.0208(9) 0.0314(10) 0.0252(10) 0.000 0.0004(7) 0.000
C5 0.0273(12) 0.0362(13) 0.0238(11) 0.000 0.0043(9) 0.000
C6 0.044(2) 0.081(4) 0.0323(19) 0.0089(18) 0.0066(16) 0.028(2)
C7 0.071(3) 0.095(5) 0.0257(18) 0.014(2) 0.0065(18) 0.036(3)
C8 0.0576(19) 0.072(2) 0.0309(15) 0.000 0.0159(14) 0.000
C9 0.0300(18) 0.078(3) 0.039(2) -0.0115(18) 0.0111(15) 0.0025(17)
C10 0.0301(17) 0.069(3) 0.0282(17) -0.0020(16) 0.0014(14) 0.0095(16)
C11 0.093(3) 0.140(5) 0.040(2) 0.000 0.034(2) 0.000
O2 0.0201(5) 0.0226(5) 0.0208(5) -0.0012(4) -0.0012(4) 0.0014(4)
C12 0.0186(7) 0.0230(7) 0.0197(7) -0.0004(6) 0.0013(5) -0.0008(6)
C13 0.0227(7) 0.0228(8) 0.0259(8) -0.0002(6) 0.0006(6) 0.0020(6)
C14 0.0288(8) 0.0254(8) 0.0289(8) -0.0050(7) 0.0020(6) 0.0037(7)
C15 0.0275(8) 0.0300(9) 0.0221(8) -0.0048(6) -0.0013(6) -0.0009(7)
C16 0.0227(7) 0.0265(8) 0.0240(8) 0.0012(6) -0.0018(6) 0.0005(6)
C17 0.0173(7) 0.0197(7) 0.0231(7) -0.0006(6) 0.0016(5) -0.0014(5)
C18 0.0310(9) 0.0256(8) 0.0327(9) -0.0026(7) -0.0055(7) 0.0091(7)
C19 0.0483(11) 0.0353(10) 0.0336(10) 0.0061(8) -0.0062(8) 0.0107(9)
C20 0.0279(9) 0.0422(11) 0.0579(13) -0.0028(10) -0.0070(9) 0.0113(8)
C21 0.0554(13) 0.0301(10) 0.0509(12) -0.0069(9) -0.0134(10) 0.0190(9)
C22 0.0411(10) 0.0438(11) 0.0266(9) -0.0120(8) -0.0055(7) 0.0046(8)
C23 0.0674(18) 0.218(5) 0.0292(12) -0.0331(19) 0.0114(12) -0.038(2)
C24 0.0600(15) 0.0832(19) 0.0409(12) -0.0256(12) -0.0241(11) 0.0164(13)
C25 0.150(3) 0.0503(16) 0.0673(18) -0.0252(14) -0.057(2) 0.0071(18)
C26 0.0193(10) 0.0195(10) 0.0224(10) 0.000 -0.0008(8) 0.000
C27 0.0199(10) 0.0228(11) 0.0383(13) 0.000 0.0004(9) 0.000

loop_
_atom_type_symbol
_atom_type_description
_atom_type_scat_dispersion_real
_atom_type_scat_dispersion_imag
_atom_type_scat_source
C C 0.0033 0.0016 'International Tables Vol C Tables 4.2.6.8 and 6.1.1.4'
H H 0.0000 0.0000 'International Tables Vol C Tables 4.2.6.8 and 6.1.1.4'
N N 0.0061 0.0033 'International Tables Vol C Tables 4.2.6.8 and 6.1.1.4'
O O 0.0106 0.0060 'International Tables Vol C Tables 4.2.6.8 and 6.1.1.4'
V V 0.3005 0.5294 'International Tables Vol C Tables 4.2.6.8 and 6.1.1.4'

loop_
_geom_angle_atom_site_label_1
_geom_angle_atom_site_label_2
_geom_angle_atom_site_label_3
_geom_angle
_geom_angle_site_symmetry_1
_geom_angle_site_symmetry_3
_geom_angle_publ_flag
N1 V1 O1 113.39(9) . . ?
N1 V1 O2 105.15(5) . . ?
O1 V1 O2 112.44(4) . . ?
O2 V1 O2 107.69(7) . 6 ?
C1 O1 V1 147.73(14) . . ?
O1 C1 C3 109.30(19) . . ?
O1 C1 C2 106.31(13) . 6 ?
C3 C1 C2 111.12(13) . 6 ?
O1 C1 C2 106.31(13) . . ?
C3 C1 C2 111.12(13) . . ?
C2 C1 C2 112.4(2) 6 . ?
C5 N1 V1 175.73(17) . . ?
N1 C5 C6 120.2(2) . . ?
N1 C5 C10 121.0(2) . . ?
C6 C5 C10 103.3(3) 6 . ?
C6 C5 C10 118.7(3) . . ?
C5 C6 C7 120.3(4) . . ?
C6 C7 C8 121.4(4) . . ?
C9 C8 C7 102.5(3) 6 . ?
C9 C8 C7 117.9(3) . . ?
C9 C8 C11 120.7(3) 6 . ?
C9 C8 C11 120.7(3) . . ?
C7 C8 C11 121.4(3) . . ?
C8 C9 C10 122.0(3) . . ?
C9 C10 C5 119.6(3) . . ?
C12 O2 V1 123.90(9) . . ?
O2 C12 C17 118.30(13) . . ?
O2 C12 C13 120.11(13) . . ?
C17 C12 C13 121.59(14) . . ?
C14 C13 C12 116.67(14) . . ?
C14 C13 C18 121.39(14) . . ?
C12 C13 C18 121.91(14) . . ?
C13 C14 C15 123.47(15) . . ?
C16 C15 C14 117.30(15) . . ?
C16 C15 C22 122.03(15) . . ?
C14 C15 C22 120.67(15) . . ?
C15 C16 C17 122.13(15) . . ?
C16 C17 C12 118.56(14) . . ?
C16 C17 C26 121.08(15) . . ?
C12 C17 C26 120.32(14) . . ?
C21 C18 C20 107.69(16) . . ?
C21 C18 C19 106.57(16) . . ?
C20 C18 C19 109.75(16) . . ?
C21 C18 C13 111.43(14) . . ?
C20 C18 C13 109.77(15) . . ?
C19 C18 C13 111.51(14) . . ?
C23 C22 C24 109.7(2) . . ?
C23 C22 C15 108.63(17) . . ?
C24 C22 C15 111.92(16) . . ?
C23 C22 C25 110.2(3) . . ?
C24 C22 C25 105.8(2) . . ?
C15 C22 C25 110.61(18) . . ?
C17 C26 C17 114.28(17) 6 . ?
C17 C26 C27 111.05(11) . . ?

loop_
_geom_bond_atom_site_label_1
_geom_bond_atom_site_label_2
_geom_bond_distance
_geom_bond_site_symmetry_2
_geom_bond_publ_flag
V1 N1 1.657(2) . ?
V1 O1 1.7509(15) . ?
V1 O2 1.8118(11) . ?
O1 C1 1.444(3) . ?
C1 C3 1.524(3) . ?
C1 C2 1.526(2) 6 ?
C1 C2 1.526(2) . ?
N1 C5 1.384(3) . ?
C5 C6 1.382(4) . ?
C5 C10 1.401(4) . ?
C6 C7 1.380(6) . ?
C7 C8 1.389(6) . ?
C8 C9 1.369(5) . ?
C8 C11 1.526(4) . ?
C9 C10 1.383(5) . ?
O2 C12 1.3756(18) . ?
C12 C17 1.403(2) . ?
C12 C13 1.410(2) . ?
C13 C14 1.395(2) . ?
C13 C18 1.544(2) . ?
C14 C15 1.402(2) . ?
C15 C16 1.390(2) . ?
C15 C22 1.538(2) . ?
C16 C17 1.392(2) . ?
C17 C26 1.5326(19) . ?
C18 C21 1.537(2) . ?
C18 C20 1.539(3) . ?
C18 C19 1.544(3) . ?
C22 C23 1.503(3) . ?
C22 C24 1.519(3) . ?
C22 C25 1.536(4) . ?
C26 C27 1.541(3) . ?

loop_
_geom_torsion_atom_site_label_1
_geom_torsion_atom_site_label_2
_geom_torsion_atom_site_label_3
_geom_torsion_atom_site_label_4
_geom_torsion
_geom_torsion_site_symmetry_1
_geom_torsion_site_symmetry_2
_geom_torsion_site_symmetry_3
_geom_torsion_site_symmetry_4
_geom_torsion_publ_flag
N1 V1 O1 C1 0.0 . . . . ?
O2 V1 O1 C1 -119.13(4) . . . . ?
O2 V1 O1 C1 119.13(4) 6 . . . ?
V1 O1 C1 C3 0.0 . . . . ?
V1 O1 C1 C2 -120.01(13) . . . 6 ?
V1 O1 C1 C2 120.01(13) . . . . ?
N1 C5 C6 C7 -179.8(4) . . . . ?
C6 C5 C6 C7 77.9(5) 6 . . . ?
C10 C5 C6 C7 -41.1(5) 6 . . . ?
C10 C5 C6 C7 1.8(6) . . . . ?
C5 C6 C7 C8 -0.7(7) . . . . ?
C6 C7 C8 C9 41.8(6) . . . 6 ?
C6 C7 C8 C9 -0.6(6) . . . . ?
C6 C7 C8 C7 -76.7(5) . . . 6 ?
C6 C7 C8 C11 -179.7(4) . . . . ?
C9 C8 C9 C10 -76.7(4) 6 . . . ?
C7 C8 C9 C10 41.1(5) 6 . . . ?
C7 C8 C9 C10 0.9(6) . . . . ?
C11 C8 C9 C10 179.9(3) . . . . ?
C8 C9 C10 C5 0.2(6) . . . . ?
N1 C5 C10 C9 -180.0(3) . . . . ?
C6 C5 C10 C9 -41.7(4) 6 . . . ?
C6 C5 C10 C9 -1.6(5) . . . . ?
C10 C5 C10 C9 76.4(4) 6 . . . ?
N1 V1 O2 C12 27.60(13) . . . . ?
O1 V1 O2 C12 151.44(11) . . . . ?
O2 V1 O2 C12 -84.15(12) 6 . . . ?
V1 O2 C12 C17 68.58(16) . . . . ?
V1 O2 C12 C13 -112.20(14) . . . . ?
O2 C12 C13 C14 175.20(14) . . . . ?
C17 C12 C13 C14 -5.6(2) . . . . ?
O2 C12 C13 C18 -2.7(2) . . . . ?
C17 C12 C13 C18 176.50(14) . . . . ?
C12 C13 C14 C15 1.5(2) . . . . ?
C18 C13 C14 C15 179.43(16) . . . . ?
C13 C14 C15 C16 2.1(3) . . . . ?
C13 C14 C15 C22 -176.80(17) . . . . ?
C14 C15 C16 C17 -1.7(2) . . . . ?
C22 C15 C16 C17 177.10(16) . . . . ?
C15 C16 C17 C12 -2.1(2) . . . . ?
C15 C16 C17 C26 175.61(15) . . . . ?
O2 C12 C17 C16 -174.82(13) . . . . ?
C13 C12 C17 C16 6.0(2) . . . . ?
O2 C12 C17 C26 7.4(2) . . . . ?
C13 C12 C17 C26 -171.80(14) . . . . ?
C14 C13 C18 C21 12.3(2) . . . . ?
C12 C13 C18 C21 -169.88(16) . . . . ?
C14 C13 C18 C20 -106.89(18) . . . . ?
C12 C13 C18 C20 70.9(2) . . . . ?
C14 C13 C18 C19 131.27(17) . . . . ?
C12 C13 C18 C19 -50.9(2) . . . . ?
C16 C15 C22 C23 -99.0(3) . . . . ?
C14 C15 C22 C23 79.8(3) . . . . ?
C16 C15 C22 C24 22.2(3) . . . . ?
C14 C15 C22 C24 -159.0(2) . . . . ?
C16 C15 C22 C25 139.9(2) . . . . ?
C14 C15 C22 C25 -41.3(3) . . . . ?
C16 C17 C26 C17 80.8(2) . . . 6 ?
C12 C17 C26 C17 -101.52(19) . . . 6 ?
C16 C17 C26 C27 -45.8(2) . . . . ?
C12 C17 C26 C27 131.90(17) . . . . ?
